data_1506309
loop_
_publ_author_name
'Wang, Qi-Qiang'
'Wang, De-Xian'
'Ma, Hong-Wei'
'Wang, Mei-Xiang'

_publ_section_title
;
 Synthesis of tetraazacalix[2]arene[2]triazines: tuning the cavity by the
 substituents on the bridging nitrogen atoms.
;
_journal_issue 26
_journal_name_full 'Organic letters'
_journal_page_first 5967
_journal_page_last 5970
_journal_paper_doi 10.1021/ol062441e
_journal_volume 8
_journal_year 2006
_chemical_formula_sum 'C46 H36 Cl2 N10 O'
_chemical_formula_weight 815.75
_chemical_name_systematic
; 

 ? 

;
_space_group_IT_number 14
_symmetry_cell_setting monoclinic
_symmetry_space_group_name_Hall '-P 2yn'
_symmetry_space_group_name_H-M 'P 1 21/n 1'
_atom_sites_solution_hydrogens geom
_atom_sites_solution_primary direct
_atom_sites_solution_secondary difmap
_audit_creation_method SHELXL-97
_cell_angle_alpha 90.00
_cell_angle_beta 104.33(3)
_cell_angle_gamma 90.00
_cell_formula_units_Z 4
_cell_length_a 16.540(3)
_cell_length_b 8.8320(18)
_cell_length_c 30.088(6)
_cell_measurement_reflns_used 29485
_cell_measurement_temperature 293(2)
_cell_measurement_theta_max 27.36
_cell_measurement_theta_min 1.29
_cell_volume 4258.5(15)
_computing_cell_refinement 'Rapid Auto(Rigaku 2001)'
_computing_data_collection 'Rapid Auto(Rigaku 2001)'
_computing_data_reduction 'Rapid Auto(Rigaku 2001)'
_computing_structure_refinement 'SHELXL-97 (Sheldrick, 1997)'
_computing_structure_solution 'SHELXS-97 (Sheldrick, 1990)'
_diffrn_ambient_temperature 293(2)
_diffrn_measured_fraction_theta_full 0.941
_diffrn_measured_fraction_theta_max 0.941
_diffrn_measurement_device_type 'Rigaku Raxis Rapid IP'
_diffrn_measurement_method oscillation
_diffrn_radiation_monochromator graphite
_diffrn_radiation_source 'Rotating Anode'
_diffrn_radiation_type MoK\a
_diffrn_radiation_wavelength 0.71073
_diffrn_reflns_av_R_equivalents 0.0432
_diffrn_reflns_av_sigmaI/netI 0.0794
_diffrn_reflns_limit_h_max 21
_diffrn_reflns_limit_h_min -20
_diffrn_reflns_limit_k_max 11
_diffrn_reflns_limit_k_min 0
_diffrn_reflns_limit_l_max 37
_diffrn_reflns_limit_l_min -38
_diffrn_reflns_number 29485
_diffrn_reflns_theta_full 27.36
_diffrn_reflns_theta_max 27.36
_diffrn_reflns_theta_min 1.29
_exptl_absorpt_coefficient_mu 0.201
_exptl_absorpt_correction_T_max 0.9723
_exptl_absorpt_correction_T_min 0.9090
_exptl_absorpt_correction_type empirical
_exptl_absorpt_process_details abscor
_exptl_crystal_colour colorless
_exptl_crystal_density_diffrn 1.272
_exptl_crystal_density_method 'not measured'
_exptl_crystal_description platelet
_exptl_crystal_F_000 1696
_exptl_crystal_size_max 0.49
_exptl_crystal_size_mid 0.38
_exptl_crystal_size_min 0.14
_refine_diff_density_max 0.948
_refine_diff_density_min -0.278
_refine_diff_density_rms 0.111
_refine_ls_extinction_method none
_refine_ls_goodness_of_fit_ref 0.970
_refine_ls_hydrogen_treatment mixed
_refine_ls_matrix_type full
_refine_ls_number_parameters 532
_refine_ls_number_reflns 9086
_refine_ls_number_restraints 0
_refine_ls_restrained_S_all 0.970
_refine_ls_R_factor_all 0.1254
_refine_ls_R_factor_gt 0.0634
_refine_ls_shift/su_max 0.000
_refine_ls_shift/su_mean 0.000
_refine_ls_structure_factor_coef Fsqd
_refine_ls_weighting_details 'calc w=1/[\s^2^(Fo^2^)+(0.1000P)^2^+0.0000P] where P=(Fo^2^+2Fc^2^)/3'
_refine_ls_weighting_scheme calc
_refine_ls_wR_factor_gt 0.1791
_refine_ls_wR_factor_ref 0.1959
_reflns_number_gt 4405
_reflns_number_total 9086
_reflns_threshold_expression >2sigma(I)
_cod_data_source_file ol062441esi20061004_092805.cif
_cod_data_source_block a
_cod_depositor_comments
;
The following automatic conversions were performed:

'_symmetry_cell_setting' value 'Monoclinic' changed to 'monoclinic'
according to /home/saulius/struct/CIF-dictionaries/cif_core.dic
dictionary named 'cif_core.dic' version 2.4.1 from 2010-06-29.

Automatic conversion script
Id: cif_fix_values 1715 2011-07-08 13:25:40Z adriana 
;
_cod_original_sg_symbol_H-M P2(1)/n
_cod_database_code 1506309

loop_
_symmetry_equiv_pos_as_xyz
'x, y, z'
'-x+1/2, y+1/2, -z+1/2'
'-x, -y, -z'
'x-1/2, -y-1/2, z-1/2'

loop_
_atom_site_label
_atom_site_type_symbol
_atom_site_fract_x
_atom_site_fract_y
_atom_site_fract_z
_atom_site_U_iso_or_equiv
_atom_site_adp_type
_atom_site_occupancy
_atom_site_symmetry_multiplicity
_atom_site_calc_flag
_atom_site_refinement_flags
Cl2 Cl 0.05949(6) 0.24438(10) 0.02474(3) 0.0767(3) Uani 1 1 d .
Cl1 Cl -0.09724(7) 0.72855(14) 0.37914(3) 0.0918(4) Uani 1 1 d .
N1 N -0.10124(15) 0.7955(3) 0.23466(8) 0.0438(6) Uani 1 1 d .
N2 N -0.03225(17) 0.8230(3) 0.31423(8) 0.0552(7) Uani 1 1 d .
N3 N -0.16745(17) 0.7096(3) 0.29246(8) 0.0492(6) Uani 1 1 d .
N4 N -0.03907(16) 0.5997(3) 0.09745(8) 0.0457(6) Uani 1 1 d .
N5 N -0.05981(17) 0.3745(3) 0.05181(8) 0.0494(6) Uani 1 1 d .
N6 N 0.07461(17) 0.4900(3) 0.07296(8) 0.0510(6) Uani 1 1 d .
N7 N -0.23026(15) 0.6880(3) 0.21460(8) 0.0454(6) Uani 1 1 d .
N8 N -0.16801(16) 0.4906(3) 0.07564(8) 0.0466(6) Uani 1 1 d .
N9 N 0.09033(15) 0.7074(3) 0.11721(8) 0.0499(6) Uani 1 1 d .
N10 N 0.02732(16) 0.9078(3) 0.25613(9) 0.0562(7) Uani 1 1 d .
C1 C -0.0375(2) 0.8406(3) 0.26875(10) 0.0473(7) Uani 1 1 d .
C2 C -0.0992(2) 0.7564(4) 0.32140(10) 0.0539(8) Uani 1 1 d .
C3 C -0.16417(19) 0.7323(3) 0.24835(10) 0.0422(7) Uani 1 1 d .
C4 C -0.20382(18) 0.5931(3) 0.14343(9) 0.0432(7) Uani 1 1 d .
H4B H -0.1906 0.4998 0.1577 0.052 Uiso 1 1 calc R
C5 C -0.22881(17) 0.7108(3) 0.16698(9) 0.0422(7) Uani 1 1 d .
C6 C -0.2506(2) 0.8479(4) 0.14561(11) 0.0540(8) Uani 1 1 d .
H6B H -0.2682 0.9274 0.1612 0.065 Uiso 1 1 calc R
C7 C -0.2460(2) 0.8658(4) 0.10085(11) 0.0657(10) Uani 1 1 d .
H7A H -0.2612 0.9579 0.0861 0.079 Uiso 1 1 calc R
C8 C -0.2194(2) 0.7497(4) 0.07755(10) 0.0594(9) Uani 1 1 d .
H8A H -0.2157 0.7637 0.0475 0.071 Uiso 1 1 calc R
C9 C -0.19836(18) 0.6132(3) 0.09893(9) 0.0436(7) Uani 1 1 d .
C10 C -0.08666(19) 0.4894(3) 0.07494(9) 0.0433(7) Uani 1 1 d .
C11 C 0.0198(2) 0.3882(3) 0.05342(10) 0.0507(8) Uani 1 1 d .
C12 C 0.0400(2) 0.5959(3) 0.09503(10) 0.0453(7) Uani 1 1 d .
C13 C 0.05949(18) 0.8132(3) 0.18612(10) 0.0465(7) Uani 1 1 d .
H13A H 0.0863 0.7308 0.2027 0.056 Uiso 1 1 calc R
C14 C 0.05504(18) 0.8255(3) 0.13959(10) 0.0462(7) Uani 1 1 d .
C15 C 0.0168(2) 0.9473(4) 0.11507(12) 0.0592(9) Uani 1 1 d .
H15A H 0.0142 0.9558 0.0839 0.071 Uiso 1 1 calc R
C16 C -0.0179(2) 1.0574(4) 0.13712(13) 0.0682(10) Uani 1 1 d .
H16A H -0.0438 1.1407 0.1207 0.082 Uiso 1 1 calc R
C17 C -0.0145(2) 1.0452(4) 0.18314(13) 0.0617(9) Uani 1 1 d .
H17A H -0.0384 1.1198 0.1976 0.074 Uiso 1 1 calc R
C18 C 0.02412(18) 0.9233(3) 0.20762(10) 0.0470(7) Uani 1 1 d .
C19 C -0.3040(2) 0.6154(3) 0.22411(11) 0.0520(8) Uani 1 1 d .
H19A H -0.2903 0.5789 0.2555 0.062 Uiso 1 1 calc R
H19B H -0.3197 0.5288 0.2040 0.062 Uiso 1 1 calc R
C20 C -0.3764(2) 0.7225(3) 0.21723(11) 0.0504(8) Uani 1 1 d .
C21 C -0.3849(2) 0.8168(4) 0.25250(13) 0.0634(9) Uani 1 1 d .
H21A H -0.3466 0.8116 0.2809 0.076 Uiso 1 1 calc R
C22 C -0.4498(3) 0.9184(4) 0.24579(19) 0.0856(13) Uani 1 1 d .
H22A H -0.4554 0.9806 0.2698 0.103 Uiso 1 1 calc R
C23 C -0.5061(3) 0.9288(5) 0.2043(2) 0.0981(16) Uani 1 1 d .
H23A H -0.5495 0.9985 0.1999 0.118 Uiso 1 1 calc R
C24 C -0.4986(3) 0.8356(7) 0.16866(19) 0.1009(15) Uani 1 1 d .
H24A H -0.5366 0.8435 0.1403 0.121 Uiso 1 1 calc R
C25 C -0.4352(2) 0.7314(5) 0.17504(14) 0.0777(11) Uani 1 1 d .
H25A H -0.4314 0.6667 0.1513 0.093 Uiso 1 1 calc R
C26 C -0.2289(2) 0.3763(4) 0.05252(10) 0.0536(8) Uani 1 1 d .
H26A H -0.2616 0.3435 0.0735 0.064 Uiso 1 1 calc R
H26B H -0.1991 0.2889 0.0453 0.064 Uiso 1 1 calc R
C27 C -0.2870(2) 0.4333(4) 0.00919(10) 0.0536(8) Uani 1 1 d .
C28 C -0.3701(3) 0.4191(8) 0.00188(17) 0.141(3) Uani 1 1 d .
H28A H -0.3927 0.3755 0.0242 0.169 Uiso 1 1 calc R
C29 C -0.4223(4) 0.4691(11) -0.0387(2) 0.192(4) Uani 1 1 d .
H29A H -0.4796 0.4558 -0.0437 0.230 Uiso 1 1 calc R
C30 C -0.3915(4) 0.5375(7) -0.07173(16) 0.122(2) Uani 1 1 d .
H30A H -0.4270 0.5746 -0.0984 0.146 Uiso 1 1 calc R
C31 C -0.3096(3) 0.5496(5) -0.06461(13) 0.0860(13) Uani 1 1 d .
H31A H -0.2872 0.5934 -0.0870 0.103 Uiso 1 1 calc R
C32 C -0.2575(2) 0.4990(4) -0.02491(12) 0.0686(10) Uani 1 1 d .
H32A H -0.2002 0.5093 -0.0209 0.082 Uiso 1 1 calc R
C33 C 0.18088(19) 0.7092(4) 0.12199(11) 0.0533(8) Uani 1 1 d .
H33A H 0.1980 0.6101 0.1139 0.064 Uiso 1 1 calc R
H33B H 0.2086 0.7274 0.1539 0.064 Uiso 1 1 calc R
C34 C 0.20963(19) 0.8260(3) 0.09307(10) 0.0487(7) Uani 1 1 d .
C35 C 0.1688(2) 0.8494(4) 0.04746(11) 0.0617(9) Uani 1 1 d .
H35A H 0.1207 0.7947 0.0346 0.074 Uiso 1 1 calc R
C36 C 0.1983(3) 0.9524(4) 0.02090(13) 0.0711(10) Uani 1 1 d .
H36A H 0.1703 0.9671 -0.0096 0.085 Uiso 1 1 calc R
C37 C 0.2692(3) 1.0330(5) 0.03972(16) 0.0853(13) Uani 1 1 d .
H37A H 0.2892 1.1025 0.0218 0.102 Uiso 1 1 calc R
C38 C 0.3107(3) 1.0124(5) 0.08447(18) 0.0990(15) Uani 1 1 d .
H38A H 0.3592 1.0665 0.0970 0.119 Uiso 1 1 calc R
C39 C 0.2796(2) 0.9092(5) 0.11131(14) 0.0766(11) Uani 1 1 d .
H39A H 0.3070 0.8970 0.1421 0.092 Uiso 1 1 calc R
C40 C 0.0938(2) 0.9904(4) 0.28882(12) 0.0655(10) Uani 1 1 d .
H40A H 0.0818 0.9885 0.3188 0.079 Uiso 1 1 calc R
H40B H 0.0930 1.0953 0.2792 0.079 Uiso 1 1 calc R
C41 C 0.1797(2) 0.9279(4) 0.29311(10) 0.0529(8) Uani 1 1 d .
C42 C 0.2321(2) 0.9917(4) 0.26904(14) 0.0741(11) Uani 1 1 d .
H42A H 0.2126 1.0697 0.2484 0.089 Uiso 1 1 calc R
C43 C 0.3131(3) 0.9415(7) 0.2751(2) 0.1084(18) Uani 1 1 d .
H43A H 0.3474 0.9855 0.2584 0.130 Uiso 1 1 calc R
C44 C 0.3429(4) 0.8298(8) 0.3049(3) 0.130(3) Uani 1 1 d .
H44A H 0.3978 0.7976 0.3091 0.156 Uiso 1 1 calc R
C45 C 0.2923(5) 0.7630(7) 0.3292(2) 0.122(2) Uani 1 1 d .
H45A H 0.3129 0.6859 0.3500 0.146 Uiso 1 1 calc R
C46 C 0.2099(3) 0.8115(5) 0.32253(13) 0.0839(12) Uani 1 1 d .
H46A H 0.1751 0.7642 0.3383 0.101 Uiso 1 1 calc R
O1W O -0.4521(4) 0.8968(13) 0.0198(3) 0.342(5) Uani 1 1 d .

loop_
_atom_site_aniso_label
_atom_site_aniso_U_11
_atom_site_aniso_U_22
_atom_site_aniso_U_33
_atom_site_aniso_U_23
_atom_site_aniso_U_13
_atom_site_aniso_U_12
Cl2 0.0805(7) 0.0697(6) 0.0897(7) -0.0214(5) 0.0399(6) 0.0099(5)
Cl1 0.1008(9) 0.1364(10) 0.0406(5) -0.0014(5) 0.0218(5) -0.0173(7)
N1 0.0390(15) 0.0513(14) 0.0428(13) -0.0036(11) 0.0135(12) -0.0013(12)
N2 0.0524(18) 0.0722(17) 0.0415(14) -0.0089(13) 0.0123(13) 0.0018(14)
N3 0.0551(18) 0.0571(15) 0.0391(14) -0.0003(11) 0.0189(13) 0.0000(13)
N4 0.0428(17) 0.0510(14) 0.0459(14) -0.0043(11) 0.0159(12) -0.0009(12)
N5 0.0532(19) 0.0507(15) 0.0474(15) -0.0029(11) 0.0183(13) 0.0050(12)
N6 0.0508(17) 0.0567(16) 0.0485(14) -0.0049(12) 0.0181(13) 0.0040(14)
N7 0.0405(15) 0.0552(15) 0.0444(14) -0.0020(11) 0.0181(12) -0.0042(12)
N8 0.0427(16) 0.0554(15) 0.0433(13) -0.0074(11) 0.0134(12) -0.0018(12)
N9 0.0393(16) 0.0628(16) 0.0520(15) -0.0076(12) 0.0198(12) -0.0017(12)
N10 0.0455(17) 0.0735(18) 0.0512(16) -0.0190(13) 0.0150(13) -0.0118(14)
C1 0.044(2) 0.0517(18) 0.0469(18) -0.0078(14) 0.0136(15) 0.0047(15)
C2 0.065(2) 0.061(2) 0.0390(16) -0.0032(14) 0.0184(16) 0.0062(17)
C3 0.0454(19) 0.0404(15) 0.0436(16) -0.0036(12) 0.0161(14) 0.0042(13)
C4 0.0399(18) 0.0466(17) 0.0429(16) 0.0031(13) 0.0098(13) 0.0005(13)
C5 0.0338(17) 0.0516(18) 0.0429(16) 0.0018(13) 0.0125(13) -0.0024(13)
C6 0.054(2) 0.0531(19) 0.0551(19) 0.0004(15) 0.0140(16) 0.0104(15)
C7 0.081(3) 0.059(2) 0.057(2) 0.0162(16) 0.0183(19) 0.0200(18)
C8 0.074(2) 0.066(2) 0.0386(16) 0.0090(16) 0.0154(16) 0.0106(18)
C9 0.0354(18) 0.0549(18) 0.0399(16) -0.0010(13) 0.0084(13) 0.0021(14)
C10 0.049(2) 0.0472(17) 0.0370(15) 0.0033(13) 0.0159(14) 0.0024(14)
C11 0.059(2) 0.0526(19) 0.0442(17) 0.0013(14) 0.0206(16) 0.0142(17)
C12 0.046(2) 0.0522(18) 0.0401(16) 0.0008(13) 0.0147(14) 0.0023(15)
C13 0.0397(19) 0.0509(17) 0.0510(18) -0.0008(14) 0.0150(14) -0.0025(14)
C14 0.0380(19) 0.0513(18) 0.0514(18) -0.0039(14) 0.0152(14) -0.0070(14)
C15 0.065(2) 0.058(2) 0.059(2) 0.0074(16) 0.0234(18) -0.0025(17)
C16 0.078(3) 0.050(2) 0.081(3) 0.0132(17) 0.028(2) 0.0056(18)
C17 0.060(2) 0.0477(19) 0.085(3) -0.0096(18) 0.032(2) -0.0009(16)
C18 0.0381(18) 0.0553(19) 0.0508(18) -0.0106(14) 0.0169(14) -0.0104(15)
C19 0.055(2) 0.0523(18) 0.0536(18) -0.0022(14) 0.0228(16) -0.0107(16)
C20 0.0412(19) 0.0541(19) 0.061(2) 0.0007(15) 0.0226(16) -0.0153(15)
C21 0.056(2) 0.058(2) 0.084(3) -0.0101(18) 0.0310(19) -0.0156(18)
C22 0.074(3) 0.060(2) 0.138(4) -0.014(2) 0.056(3) -0.015(2)
C23 0.057(3) 0.080(3) 0.163(5) 0.024(3) 0.039(3) 0.002(2)
C24 0.052(3) 0.138(4) 0.112(4) 0.031(4) 0.018(3) 0.007(3)
C25 0.050(2) 0.111(3) 0.071(3) 0.002(2) 0.013(2) -0.008(2)
C26 0.053(2) 0.0585(19) 0.0510(18) -0.0047(15) 0.0154(16) -0.0096(16)
C27 0.050(2) 0.066(2) 0.0446(18) -0.0092(15) 0.0126(15) -0.0040(16)
C28 0.058(3) 0.276(8) 0.084(3) 0.048(4) 0.005(3) -0.028(4)
C29 0.066(4) 0.391(13) 0.102(4) 0.058(6) -0.013(3) -0.002(5)
C30 0.099(4) 0.197(6) 0.060(3) 0.017(3) 0.003(3) 0.045(4)
C31 0.103(4) 0.107(3) 0.050(2) 0.010(2) 0.023(2) 0.030(3)
C32 0.064(3) 0.090(3) 0.055(2) 0.0069(19) 0.0207(19) 0.005(2)
C33 0.041(2) 0.068(2) 0.0508(18) -0.0001(15) 0.0122(15) 0.0009(15)
C34 0.0395(19) 0.0585(19) 0.0524(18) -0.0017(14) 0.0198(15) 0.0052(15)
C35 0.063(2) 0.069(2) 0.054(2) -0.0024(17) 0.0173(18) 0.0004(18)
C36 0.089(3) 0.071(2) 0.058(2) 0.0060(18) 0.027(2) 0.014(2)
C37 0.082(3) 0.085(3) 0.098(3) 0.032(2) 0.040(3) 0.006(3)
C38 0.067(3) 0.105(3) 0.122(4) 0.032(3) 0.018(3) -0.022(2)
C39 0.052(2) 0.098(3) 0.074(3) 0.019(2) 0.0049(19) -0.008(2)
C40 0.051(2) 0.080(2) 0.065(2) -0.0294(18) 0.0128(17) -0.0105(18)
C41 0.048(2) 0.065(2) 0.0445(17) -0.0155(15) 0.0086(15) -0.0080(16)
C42 0.065(3) 0.075(2) 0.087(3) -0.013(2) 0.028(2) -0.009(2)
C43 0.066(4) 0.111(4) 0.162(5) -0.058(4) 0.054(3) -0.023(3)
C44 0.080(4) 0.124(5) 0.168(7) -0.064(5) -0.005(4) 0.027(4)
C45 0.141(6) 0.100(4) 0.097(4) -0.012(3) -0.024(4) 0.046(4)
C46 0.104(4) 0.081(3) 0.062(2) -0.005(2) 0.011(2) 0.000(3)
O1W 0.139(5) 0.502(15) 0.394(11) -0.046(10) 0.081(6) -0.091(7)

loop_
_atom_type_symbol
_atom_type_description
_atom_type_scat_dispersion_real
_atom_type_scat_dispersion_imag
_atom_type_scat_source
C C 0.0033 0.0016 'International Tables Vol C Tables 4.2.6.8 and 6.1.1.4'
H H 0.0000 0.0000 'International Tables Vol C Tables 4.2.6.8 and 6.1.1.4'
N N 0.0061 0.0033 'International Tables Vol C Tables 4.2.6.8 and 6.1.1.4'
O O 0.0106 0.0060 'International Tables Vol C Tables 4.2.6.8 and 6.1.1.4'
Cl Cl 0.1484 0.1585 'International Tables Vol C Tables 4.2.6.8 and 6.1.1.4'

loop_
_geom_angle_atom_site_label_1
_geom_angle_atom_site_label_2
_geom_angle_atom_site_label_3
_geom_angle
C3 N1 C1 114.6(2)
C2 N2 C1 111.7(3)
C2 N3 C3 111.5(3)
C10 N4 C12 114.9(2)
C11 N5 C10 111.3(3)
C11 N6 C12 111.4(3)
C3 N7 C5 119.5(2)
C3 N7 C19 122.4(2)
C5 N7 C19 118.0(2)
C10 N8 C9 118.7(2)
C10 N8 C26 123.7(2)
C9 N8 C26 117.6(2)
C12 N9 C14 119.1(2)
C12 N9 C33 123.0(3)
C14 N9 C33 117.9(2)
C1 N10 C18 119.1(2)
C1 N10 C40 122.6(3)
C18 N10 C40 117.3(3)
N1 C1 N10 116.3(3)
N1 C1 N2 125.4(3)
N10 C1 N2 118.3(3)
N3 C2 N2 130.7(3)
N3 C2 Cl1 114.7(3)
N2 C2 Cl1 114.6(3)
N1 C3 N7 115.9(2)
N1 C3 N3 126.0(3)
N7 C3 N3 118.1(3)
C9 C4 C5 120.3(3)
C6 C5 C4 120.0(3)
C6 C5 N7 121.1(3)
C4 C5 N7 118.8(3)
C5 C6 C7 119.1(3)
C8 C7 C6 121.0(3)
C9 C8 C7 119.5(3)
C8 C9 C4 120.0(3)
C8 C9 N8 120.7(3)
C4 C9 N8 119.3(3)
N4 C10 N8 117.0(3)
N4 C10 N5 125.4(3)
N8 C10 N5 117.7(3)
N6 C11 N5 131.1(3)
N6 C11 Cl2 114.6(2)
N5 C11 Cl2 114.2(3)
N4 C12 N9 116.7(3)
N4 C12 N6 125.9(3)
N9 C12 N6 117.5(3)
C18 C13 C14 119.7(3)
C15 C14 C13 120.5(3)
C15 C14 N9 120.3(3)
C13 C14 N9 119.2(3)
C14 C15 C16 119.1(3)
C17 C16 C15 120.7(3)
C18 C17 C16 120.0(3)
C17 C18 C13 119.9(3)
C17 C18 N10 120.7(3)
C13 C18 N10 119.4(3)
N7 C19 C20 111.8(2)
C21 C20 C25 118.8(3)
C21 C20 C19 120.2(3)
C25 C20 C19 120.9(3)
C22 C21 C20 120.3(4)
C23 C22 C21 120.6(4)
C22 C23 C24 119.9(5)
C25 C24 C23 120.3(5)
C24 C25 C20 120.1(4)
N8 C26 C27 113.3(3)
C28 C27 C32 117.2(4)
C28 C27 C26 121.3(3)
C32 C27 C26 121.5(3)
C27 C28 C29 120.3(5)
C30 C29 C28 121.5(5)
C31 C30 C29 118.0(5)
C30 C31 C32 121.0(4)
C31 C32 C27 122.0(4)
N9 C33 C34 114.4(3)
C39 C34 C35 118.3(3)
C39 C34 C33 119.7(3)
C35 C34 C33 122.0(3)
C36 C35 C34 121.1(3)
C37 C36 C35 119.6(4)
C38 C37 C36 120.6(4)
C37 C38 C39 119.4(4)
C34 C39 C38 121.0(4)
N10 C40 C41 114.2(3)
C46 C41 C42 118.0(4)
C46 C41 C40 121.3(4)
C42 C41 C40 120.6(3)
C43 C42 C41 121.0(4)
C44 C43 C42 120.6(5)
C43 C44 C45 120.0(6)
C44 C45 C46 119.6(5)
C41 C46 C45 120.7(5)

loop_
_geom_bond_atom_site_label_1
_geom_bond_atom_site_label_2
_geom_bond_distance
Cl2 C11 1.752(3)
Cl1 C2 1.747(3)
N1 C3 1.333(4)
N1 C1 1.337(4)
N2 C2 1.318(4)
N2 C1 1.359(4)
N3 C2 1.310(4)
N3 C3 1.357(3)
N4 C10 1.328(4)
N4 C12 1.328(4)
N5 C11 1.311(4)
N5 C10 1.366(4)
N6 C11 1.309(4)
N6 C12 1.354(4)
N7 C3 1.353(4)
N7 C5 1.453(3)
N7 C19 1.467(4)
N8 C10 1.351(4)
N8 C9 1.446(4)
N8 C26 1.473(4)
N9 C12 1.354(4)
N9 C14 1.441(4)
N9 C33 1.469(4)
N10 C1 1.358(4)
N10 C18 1.454(4)
N10 C40 1.475(4)
C4 C9 1.376(4)
C4 C5 1.378(4)
C5 C6 1.376(4)
C6 C7 1.376(4)
C7 C8 1.375(4)
C8 C9 1.371(4)
C13 C18 1.376(4)
C13 C14 1.388(4)
C14 C15 1.368(4)
C15 C16 1.379(5)
C16 C17 1.376(5)
C17 C18 1.370(4)
C19 C20 1.500(4)
C20 C21 1.384(4)
C20 C25 1.398(5)
C21 C22 1.375(5)
C22 C23 1.364(7)
C23 C24 1.381(7)
C24 C25 1.371(6)
C26 C27 1.502(4)
C27 C28 1.343(5)
C27 C32 1.369(5)
C28 C29 1.382(7)
C29 C30 1.364(8)
C30 C31 1.322(6)
C31 C32 1.364(5)
C33 C34 1.500(4)
C34 C39 1.367(5)
C34 C35 1.387(4)
C35 C36 1.378(5)
C36 C37 1.368(6)
C37 C38 1.364(6)
C38 C39 1.397(5)
C40 C41 1.499(5)
C41 C46 1.368(5)
C41 C42 1.380(5)
C42 C43 1.379(6)
C43 C44 1.341(8)
C44 C45 1.373(8)
C45 C46 1.395(8)

loop_
_cod_related_entry_id
_cod_related_entry_database
_cod_related_entry_code
1 ChemSpider 30651711
